data_7153310
loop_
_publ_author_name
'Xie, Fuchun'
'Pan, Xuan'
'Lin, Shijun'
'Hu, Youhong'

_publ_section_title
;
 A base-promoted desalicyloylative dimerization of 3-(1-alkynyl)chromones:
 an unusual approach to 2-alkynyl xanthones.
;
_journal_issue 6
_journal_name_full 'Organic &amp; biomolecular chemistry'
_journal_page_first 1378
_journal_page_last 1381
_journal_paper_doi 10.1039/b925234g
_journal_volume 8
_journal_year 2010
_chemical_absolute_configuration unknown
_chemical_formula_sum 'C29 H20 O4'
_chemical_formula_weight 432.45
_chemical_name_systematic
;
?
;
_space_group_IT_number 19
_symmetry_cell_setting orthorhombic
_symmetry_space_group_name_Hall 'P 2ac 2ab'
_symmetry_space_group_name_H-M 'P 21 21 21'
_atom_sites_solution_hydrogens geom
_atom_sites_solution_primary direct
_atom_sites_solution_secondary difmap
_audit_creation_method SHELXL-97
_cell_angle_alpha 90.00
_cell_angle_beta 90.00
_cell_angle_gamma 90.00
_cell_formula_units_Z 4
_cell_length_a 6.3113(6)
_cell_length_b 8.5733(9)
_cell_length_c 39.914(4)
_cell_measurement_reflns_used 2069
_cell_measurement_temperature 293(2)
_cell_measurement_theta_max 42.579
_cell_measurement_theta_min 4.860
_cell_volume 2159.7(4)
_computing_cell_refinement 'Bruker SMART'
_computing_data_collection 'Bruker SMART'
_computing_data_reduction 'Bruker SHELXTL'
_computing_molecular_graphics 'Bruker SHELXTL'
_computing_publication_material 'Bruker SHELXTL'
_computing_structure_refinement 'SHELXL-97 (Sheldrick, 1997)'
_computing_structure_solution 'SHELXS-97 (Sheldrick, 1990)'
_diffrn_ambient_temperature 293(2)
_diffrn_measured_fraction_theta_full 0.989
_diffrn_measured_fraction_theta_max 0.989
_diffrn_measurement_device_type 'CCD area detector'
_diffrn_measurement_method 'phi and omega scans'
_diffrn_radiation_monochromator graphite
_diffrn_radiation_source 'fine-focus sealed tube'
_diffrn_radiation_type MoK\a
_diffrn_radiation_wavelength 0.71073
_diffrn_reflns_av_R_equivalents 0.0593
_diffrn_reflns_av_sigmaI/netI 0.0540
_diffrn_reflns_limit_h_max 7
_diffrn_reflns_limit_h_min -7
_diffrn_reflns_limit_k_max 9
_diffrn_reflns_limit_k_min -10
_diffrn_reflns_limit_l_max 49
_diffrn_reflns_limit_l_min -44
_diffrn_reflns_number 11925
_diffrn_reflns_theta_full 26.00
_diffrn_reflns_theta_max 26.00
_diffrn_reflns_theta_min 2.04
_exptl_absorpt_coefficient_mu 0.088
_exptl_absorpt_correction_T_max 1.0000
_exptl_absorpt_correction_T_min 0.8109
_exptl_absorpt_correction_type empirical
_exptl_absorpt_process_details sadabs
_exptl_crystal_colour green
_exptl_crystal_density_diffrn 1.330
_exptl_crystal_density_method 'not measured'
_exptl_crystal_description prismatic
_exptl_crystal_F_000 904
_exptl_crystal_size_max 0.307
_exptl_crystal_size_mid 0.215
_exptl_crystal_size_min 0.076
_refine_diff_density_max 0.130
_refine_diff_density_min -0.125
_refine_diff_density_rms 0.027
_refine_ls_abs_structure_details 'Flack H D (1983), Acta Cryst. A39, 876-881'
_refine_ls_abs_structure_Flack 10(10)
_refine_ls_extinction_method none
_refine_ls_goodness_of_fit_ref 0.832
_refine_ls_hydrogen_treatment constr
_refine_ls_matrix_type full
_refine_ls_number_parameters 300
_refine_ls_number_reflns 2469
_refine_ls_number_restraints 0
_refine_ls_restrained_S_all 0.832
_refine_ls_R_factor_all 0.0547
_refine_ls_R_factor_gt 0.0334
_refine_ls_shift/su_max 0.001
_refine_ls_shift/su_mean 0.000
_refine_ls_structure_factor_coef Fsqd
_refine_ls_weighting_details 'calc w=1/[\s^2^(Fo^2^)+(0.0251P)^2^+0.0000P] where P=(Fo^2^+2Fc^2^)/3'
_refine_ls_weighting_scheme calc
_refine_ls_wR_factor_gt 0.0587
_refine_ls_wR_factor_ref 0.0623
_reflns_number_gt 1640
_reflns_number_total 2469
_reflns_threshold_expression >2sigma(I)
_cod_data_source_file b925234g.txt
_cod_data_source_block cd29355
_cod_depositor_comments
;
The following automatic conversions were performed:

'_symmetry_cell_setting' value 'Orthorhombic' changed to
'orthorhombic' according to
/home/saulius/struct/CIF-dictionaries/cif_core.dic dictionary named
'cif_core.dic' version 2.4.2 from 2011-04-26.

Automatic conversion script
Id: cif_fix_values 1891 2012-01-12 08:04:46Z andrius 
;
_cod_original_sg_symbol_H-M P2(1)2(1)2(1)
_cod_database_code 7153310

loop_
_symmetry_equiv_pos_as_xyz
'x, y, z'
'-x+1/2, -y, z+1/2'
'-x, y+1/2, -z+1/2'
'x+1/2, -y+1/2, -z'

loop_
_atom_site_label
_atom_site_type_symbol
_atom_site_fract_x
_atom_site_fract_y
_atom_site_fract_z
_atom_site_U_iso_or_equiv
_atom_site_adp_type
_atom_site_occupancy
_atom_site_symmetry_multiplicity
_atom_site_calc_flag
_atom_site_refinement_flags
O1 O -0.0679(3) 1.2999(2) 0.17202(4) 0.0745(6) Uani 1 1 d .
O2 O -0.2232(2) 1.03306(16) 0.09064(4) 0.0459(4) Uani 1 1 d .
O3 O -0.1735(3) 0.44989(19) -0.00314(4) 0.0662(5) Uani 1 1 d .
O4 O 1.4148(3) 0.66696(19) 0.24127(4) 0.0654(5) Uani 1 1 d .
C1 C -0.1131(4) 1.2224(3) 0.14733(6) 0.0495(6) Uani 1 1 d .
C2 C -0.3025(4) 1.2523(3) 0.12713(5) 0.0437(6) Uani 1 1 d .
C3 C -0.4428(4) 1.3730(3) 0.13466(6) 0.0544(7) Uani 1 1 d .
H3 H -0.4160 1.4373 0.1530 0.065 Uiso 1 1 calc R
C4 C -0.6199(4) 1.3983(3) 0.11541(7) 0.0583(7) Uani 1 1 d .
H4 H -0.7129 1.4786 0.1208 0.070 Uiso 1 1 calc R
C5 C -0.6598(4) 1.3038(3) 0.08789(6) 0.0566(7) Uani 1 1 d .
H5 H -0.7791 1.3218 0.0748 0.068 Uiso 1 1 calc R
C6 C -0.5244(4) 1.1836(3) 0.07987(5) 0.0494(6) Uani 1 1 d .
H6 H -0.5511 1.1204 0.0614 0.059 Uiso 1 1 calc R
C7 C -0.3478(4) 1.1582(2) 0.09974(5) 0.0410(6) Uani 1 1 d .
C8 C -0.0445(3) 0.9998(3) 0.10900(5) 0.0398(6) Uani 1 1 d .
C9 C 0.0180(4) 1.0908(2) 0.13604(6) 0.0412(6) Uani 1 1 d .
C10 C 0.2047(4) 1.0531(3) 0.15294(6) 0.0479(6) Uani 1 1 d .
H10 H 0.2464 1.1130 0.1712 0.057 Uiso 1 1 calc R
C11 C 0.3285(4) 0.9291(3) 0.14308(6) 0.0465(6) Uani 1 1 d .
C12 C 0.2590(4) 0.8403(3) 0.11577(6) 0.0474(6) Uani 1 1 d .
H12 H 0.3422 0.7568 0.1088 0.057 Uiso 1 1 calc R
C13 C 0.0739(3) 0.8700(3) 0.09872(5) 0.0422(6) Uani 1 1 d .
C14 C 0.0024(4) 0.7633(2) 0.07149(5) 0.0428(6) Uani 1 1 d .
C15 C 0.1322(4) 0.7288(3) 0.04457(6) 0.0536(7) Uani 1 1 d .
H15 H 0.2645 0.7758 0.0429 0.064 Uiso 1 1 calc R
C16 C 0.0675(4) 0.6251(3) 0.02007(6) 0.0579(7) Uani 1 1 d .
H16 H 0.1550 0.6058 0.0018 0.069 Uiso 1 1 calc R
C17 C -0.1240(4) 0.5506(3) 0.02242(6) 0.0500(6) Uani 1 1 d .
C18 C -0.2545(4) 0.5823(3) 0.04916(6) 0.0634(8) Uani 1 1 d .
H18 H -0.3849 0.5326 0.0511 0.076 Uiso 1 1 calc R
C19 C -0.1903(4) 0.6889(3) 0.07320(6) 0.0610(7) Uani 1 1 d .
H19 H -0.2802 0.7108 0.0910 0.073 Uiso 1 1 calc R
C20 C 0.5199(4) 0.8886(3) 0.16063(6) 0.0514(7) Uani 1 1 d .
C21 C 0.6767(4) 0.8527(3) 0.17538(6) 0.0525(6) Uani 1 1 d .
C22 C 0.8650(4) 0.8087(3) 0.19298(5) 0.0466(6) Uani 1 1 d .
C23 C 0.9507(4) 0.8999(3) 0.21805(6) 0.0564(7) Uani 1 1 d .
H23 H 0.8840 0.9930 0.2237 0.068 Uiso 1 1 calc R
C24 C 1.1316(4) 0.8577(3) 0.23498(6) 0.0548(7) Uani 1 1 d .
H24 H 1.1849 0.9209 0.2519 0.066 Uiso 1 1 calc R
C25 C 1.2331(4) 0.7208(3) 0.22660(6) 0.0480(6) Uani 1 1 d .
C26 C 1.1500(4) 0.6275(3) 0.20171(6) 0.0560(7) Uani 1 1 d .
H26 H 1.2177 0.5348 0.1961 0.067 Uiso 1 1 calc R
C27 C 0.9684(4) 0.6700(3) 0.18519(6) 0.0536(7) Uani 1 1 d .
H27 H 0.9138 0.6054 0.1686 0.064 Uiso 1 1 calc R
C28 C -0.3748(5) 0.3788(3) -0.00287(7) 0.0977(11) Uani 1 1 d .
H28A H -0.3861 0.3115 0.0163 0.147 Uiso 1 1 calc R
H28B H -0.3929 0.3188 -0.0230 0.147 Uiso 1 1 calc R
H28C H -0.4824 0.4578 -0.0017 0.147 Uiso 1 1 calc R
C29 C 1.5089(5) 0.7591(3) 0.26684(6) 0.0778(9) Uani 1 1 d .
H29A H 1.5305 0.8632 0.2587 0.117 Uiso 1 1 calc R
H29B H 1.6427 0.7145 0.2731 0.117 Uiso 1 1 calc R
H29C H 1.4170 0.7617 0.2860 0.117 Uiso 1 1 calc R

loop_
_atom_site_aniso_label
_atom_site_aniso_U_11
_atom_site_aniso_U_22
_atom_site_aniso_U_33
_atom_site_aniso_U_23
_atom_site_aniso_U_13
_atom_site_aniso_U_12
O1 0.0753(14) 0.0686(12) 0.0797(13) -0.0327(10) -0.0200(11) 0.0067(11)
O2 0.0420(10) 0.0446(9) 0.0511(10) -0.0042(8) -0.0060(8) 0.0045(8)
O3 0.0729(13) 0.0617(11) 0.0639(11) -0.0226(9) 0.0093(10) -0.0071(11)
O4 0.0604(13) 0.0597(11) 0.0762(12) 0.0082(9) -0.0236(10) 0.0028(10)
C1 0.0522(17) 0.0416(15) 0.0548(15) -0.0050(12) -0.0025(14) -0.0048(13)
C2 0.0444(15) 0.0353(13) 0.0514(15) -0.0003(11) 0.0017(12) -0.0027(12)
C3 0.0545(17) 0.0388(14) 0.0699(17) -0.0050(13) 0.0062(15) -0.0050(14)
C4 0.0535(18) 0.0414(15) 0.0801(19) 0.0096(14) 0.0099(16) 0.0029(14)
C5 0.0486(17) 0.0541(16) 0.0671(17) 0.0122(14) -0.0033(15) 0.0010(15)
C6 0.0502(16) 0.0482(15) 0.0497(15) 0.0051(12) -0.0029(13) 0.0020(14)
C7 0.0388(14) 0.0355(13) 0.0487(14) 0.0057(11) 0.0034(12) 0.0021(13)
C8 0.0345(14) 0.0423(14) 0.0427(14) 0.0068(11) -0.0021(11) -0.0024(12)
C9 0.0403(15) 0.0380(14) 0.0452(14) 0.0023(11) -0.0018(12) -0.0059(12)
C10 0.0441(16) 0.0507(15) 0.0488(15) 0.0029(12) -0.0033(13) -0.0103(14)
C11 0.0376(15) 0.0457(15) 0.0562(15) 0.0082(13) -0.0012(13) -0.0026(13)
C12 0.0396(15) 0.0393(14) 0.0632(16) 0.0043(13) 0.0046(13) 0.0005(13)
C13 0.0397(14) 0.0385(13) 0.0484(14) 0.0023(11) 0.0017(12) -0.0034(12)
C14 0.0411(15) 0.0376(13) 0.0496(14) -0.0005(11) 0.0049(12) 0.0001(12)
C15 0.0429(16) 0.0598(16) 0.0581(16) -0.0055(13) 0.0091(13) -0.0056(14)
C16 0.0546(18) 0.0642(17) 0.0549(16) -0.0088(14) 0.0161(13) 0.0012(16)
C17 0.0583(18) 0.0416(14) 0.0502(15) -0.0089(13) 0.0069(14) -0.0028(14)
C18 0.0607(19) 0.0597(17) 0.0698(18) -0.0193(15) 0.0199(15) -0.0171(14)
C19 0.0567(19) 0.0632(17) 0.0630(17) -0.0203(14) 0.0211(14) -0.0127(15)
C20 0.0392(17) 0.0548(17) 0.0603(16) 0.0114(13) 0.0018(14) -0.0038(14)
C21 0.0427(16) 0.0559(16) 0.0591(16) 0.0103(13) 0.0020(14) -0.0048(15)
C22 0.0417(15) 0.0497(16) 0.0483(14) 0.0103(12) -0.0004(12) -0.0016(14)
C23 0.0554(18) 0.0568(17) 0.0570(16) -0.0042(14) 0.0001(14) 0.0126(14)
C24 0.0585(18) 0.0545(16) 0.0515(15) -0.0053(13) -0.0080(14) 0.0000(16)
C25 0.0444(16) 0.0471(15) 0.0525(15) 0.0107(13) -0.0048(13) -0.0013(14)
C26 0.0581(18) 0.0413(14) 0.0687(17) -0.0015(13) -0.0078(15) 0.0024(14)
C27 0.0537(18) 0.0464(16) 0.0608(16) 0.0017(13) -0.0145(14) -0.0064(14)
C28 0.099(3) 0.104(2) 0.090(2) -0.0419(19) 0.021(2) -0.049(2)
C29 0.069(2) 0.095(2) 0.0694(19) 0.0071(17) -0.0285(16) -0.0107(18)

loop_
_atom_type_symbol
_atom_type_description
_atom_type_scat_dispersion_real
_atom_type_scat_dispersion_imag
_atom_type_scat_source
C C 0.0033 0.0000 'International Tables Vol C Tables 4.2.6.8 and 6.1.1.4'
H H 0.0000 0.0000 'International Tables Vol C Tables 4.2.6.8 and 6.1.1.4'
O O 0.0106 0.0000 'International Tables Vol C Tables 4.2.6.8 and 6.1.1.4'

loop_
_geom_angle_atom_site_label_1
_geom_angle_atom_site_label_2
_geom_angle_atom_site_label_3
_geom_angle
C8 O2 C7 119.27(17)
C17 O3 C28 118.2(2)
C25 O4 C29 118.0(2)
O1 C1 C2 122.6(2)
O1 C1 C9 122.2(2)
C2 C1 C9 115.2(2)
C7 C2 C3 118.1(2)
C7 C2 C1 119.9(2)
C3 C2 C1 122.0(2)
C4 C3 C2 120.9(2)
C4 C3 H3 119.6
C2 C3 H3 119.6
C3 C4 C5 119.9(2)
C3 C4 H4 120.1
C5 C4 H4 120.1
C6 C5 C4 120.6(2)
C6 C5 H5 119.7
C4 C5 H5 119.7
C5 C6 C7 118.9(2)
C5 C6 H6 120.5
C7 C6 H6 120.5
O2 C7 C6 115.5(2)
O2 C7 C2 122.8(2)
C6 C7 C2 121.7(2)
O2 C8 C9 122.0(2)
O2 C8 C13 116.50(19)
C9 C8 C13 121.5(2)
C8 C9 C10 119.0(2)
C8 C9 C1 120.6(2)
C10 C9 C1 120.3(2)
C11 C10 C9 121.3(2)
C11 C10 H10 119.4
C9 C10 H10 119.4
C10 C11 C12 117.7(2)
C10 C11 C20 121.6(2)
C12 C11 C20 120.7(2)
C13 C12 C11 123.4(2)
C13 C12 H12 118.3
C11 C12 H12 118.3
C12 C13 C8 117.1(2)
C12 C13 C14 120.3(2)
C8 C13 C14 122.6(2)
C19 C14 C15 117.6(2)
C19 C14 C13 121.1(2)
C15 C14 C13 121.2(2)
C16 C15 C14 120.8(2)
C16 C15 H15 119.6
C14 C15 H15 119.6
C17 C16 C15 120.7(2)
C17 C16 H16 119.6
C15 C16 H16 119.6
C16 C17 O3 116.3(2)
C16 C17 C18 119.3(2)
O3 C17 C18 124.4(2)
C17 C18 C19 119.5(2)
C17 C18 H18 120.2
C19 C18 H18 120.2
C14 C19 C18 122.0(2)
C14 C19 H19 119.0
C18 C19 H19 119.0
C21 C20 C11 178.8(3)
C20 C21 C22 179.6(3)
C23 C22 C27 117.5(2)
C23 C22 C21 122.1(2)
C27 C22 C21 120.3(2)
C24 C23 C22 122.2(2)
C24 C23 H23 118.9
C22 C23 H23 118.9
C23 C24 C25 119.4(2)
C23 C24 H24 120.3
C25 C24 H24 120.3
O4 C25 C24 125.0(2)
O4 C25 C26 115.6(2)
C24 C25 C26 119.5(2)
C27 C26 C25 120.7(2)
C27 C26 H26 119.7
C25 C26 H26 119.7
C26 C27 C22 120.8(2)
C26 C27 H27 119.6
C22 C27 H27 119.6
O3 C28 H28A 109.5
O3 C28 H28B 109.5
H28A C28 H28B 109.5
O3 C28 H28C 109.5
H28A C28 H28C 109.5
H28B C28 H28C 109.5
O4 C29 H29A 109.5
O4 C29 H29B 109.5
H29A C29 H29B 109.5
O4 C29 H29C 109.5
H29A C29 H29C 109.5
H29B C29 H29C 109.5

loop_
_geom_bond_atom_site_label_1
_geom_bond_atom_site_label_2
_geom_bond_distance
O1 C1 1.222(2)
O2 C8 1.375(2)
O2 C7 1.379(2)
O3 C17 1.373(3)
O3 C28 1.409(3)
O4 C25 1.368(3)
O4 C29 1.420(3)
C1 C2 1.465(3)
C1 C9 1.470(3)
C2 C7 1.389(3)
C2 C3 1.394(3)
C3 C4 1.374(3)
C3 H3 0.9300
C4 C5 1.388(3)
C4 H4 0.9300
C5 C6 1.377(3)
C5 H5 0.9300
C6 C7 1.385(3)
C6 H6 0.9300
C8 C9 1.389(3)
C8 C13 1.402(3)
C9 C10 1.396(3)
C10 C11 1.377(3)
C10 H10 0.9300
C11 C12 1.400(3)
C11 C20 1.439(3)
C12 C13 1.376(3)
C12 H12 0.9300
C13 C14 1.491(3)
C14 C19 1.374(3)
C14 C15 1.383(3)
C15 C16 1.383(3)
C15 H15 0.9300
C16 C17 1.370(3)
C16 H16 0.9300
C17 C18 1.375(3)
C18 C19 1.385(3)
C18 H18 0.9300
C19 H19 0.9300
C20 C21 1.192(3)
C21 C22 1.431(3)
C22 C23 1.380(3)
C22 C27 1.391(3)
C23 C24 1.375(3)
C23 H23 0.9300
C24 C25 1.378(3)
C24 H24 0.9300
C25 C26 1.379(3)
C26 C27 1.371(3)
C26 H26 0.9300
C27 H27 0.9300
C28 H28A 0.9600
C28 H28B 0.9600
C28 H28C 0.9600
C29 H29A 0.9600
C29 H29B 0.9600
C29 H29C 0.9600

loop_
_geom_hbond_atom_site_label_D
_geom_hbond_atom_site_label_H
_geom_hbond_atom_site_label_A
_geom_hbond_distance_DH
_geom_hbond_distance_HA
_geom_hbond_distance_DA
_geom_hbond_angle_DHA
_geom_hbond_site_symmetry_A
C29 H29A O4 0.96 2.63 3.545(3) 160.2 3_855
C6 H6 O3 0.93 2.52 3.402(3) 157.6 4_465

loop_
_geom_torsion_atom_site_label_1
_geom_torsion_atom_site_label_2
_geom_torsion_atom_site_label_3
_geom_torsion_atom_site_label_4
_geom_torsion
O1 C1 C2 C7 -178.7(2)
C9 C1 C2 C7 0.6(3)
O1 C1 C2 C3 0.7(4)
C9 C1 C2 C3 179.98(19)
C7 C2 C3 C4 -0.3(3)
C1 C2 C3 C4 -179.7(2)
C2 C3 C4 C5 -0.6(3)
C3 C4 C5 C6 0.7(3)
C4 C5 C6 C7 0.1(3)
C8 O2 C7 C6 179.89(17)
C8 O2 C7 C2 -0.9(3)
C5 C6 C7 O2 178.24(19)
C5 C6 C7 C2 -1.0(3)
C3 C2 C7 O2 -178.11(19)
C1 C2 C7 O2 1.3(3)
C3 C2 C7 C6 1.1(3)
C1 C2 C7 C6 -179.5(2)
C7 O2 C8 C9 -1.6(3)
C7 O2 C8 C13 179.28(18)
O2 C8 C9 C10 -178.05(18)
C13 C8 C9 C10 1.0(3)
O2 C8 C9 C1 3.6(3)
C13 C8 C9 C1 -177.4(2)
O1 C1 C9 C8 176.4(2)
C2 C1 C9 C8 -2.9(3)
O1 C1 C9 C10 -2.0(3)
C2 C1 C9 C10 178.72(19)
C8 C9 C10 C11 0.7(3)
C1 C9 C10 C11 179.10(19)
C9 C10 C11 C12 -0.9(3)
C9 C10 C11 C20 -179.3(2)
C10 C11 C12 C13 -0.6(3)
C20 C11 C12 C13 177.8(2)
C11 C12 C13 C8 2.2(3)
C11 C12 C13 C14 -175.5(2)
O2 C8 C13 C12 176.69(17)
C9 C8 C13 C12 -2.4(3)
O2 C8 C13 C14 -5.7(3)
C9 C8 C13 C14 175.2(2)
C12 C13 C14 C19 120.9(2)
C8 C13 C14 C19 -56.7(3)
C12 C13 C14 C15 -55.4(3)
C8 C13 C14 C15 127.0(2)
C19 C14 C15 C16 1.1(3)
C13 C14 C15 C16 177.6(2)
C14 C15 C16 C17 -2.0(4)
C15 C16 C17 O3 -179.9(2)
C15 C16 C17 C18 1.4(4)
C28 O3 C17 C16 -175.8(2)
C28 O3 C17 C18 2.8(4)
C16 C17 C18 C19 0.0(4)
O3 C17 C18 C19 -178.6(2)
C15 C14 C19 C18 0.3(4)
C13 C14 C19 C18 -176.2(2)
C17 C18 C19 C14 -0.9(4)
C10 C11 C20 C21 109(15)
C12 C11 C20 C21 -69(15)
C11 C20 C21 C22 60(51)
C20 C21 C22 C23 -177(100)
C20 C21 C22 C27 3(45)
C27 C22 C23 C24 0.1(4)
C21 C22 C23 C24 180.0(2)
C22 C23 C24 C25 0.7(4)
C29 O4 C25 C24 -0.8(3)
C29 O4 C25 C26 179.4(2)
C23 C24 C25 O4 179.3(2)
C23 C24 C25 C26 -0.9(3)
O4 C25 C26 C27 -179.8(2)
C24 C25 C26 C27 0.3(4)
C25 C26 C27 C22 0.5(4)
C23 C22 C27 C26 -0.7(3)
C21 C22 C27 C26 179.4(2)
